data_4509691
loop_
_publ_author_name
'Li, Lili'
'Liu, Bin'
'Xue, Ganglin'
'Hu, Huaiming'
'Fu, Feng'
'Wang, Jiwu'

_publ_section_title
;
 Three Hybrid Organic&#x2212;Inorganic Assemblies Based on Different
 Arsenatomolybdates and CuII&#x2212;Organic Units
;
_journal_issue 12
_journal_name_full 'Crystal Growth &amp; Design'
_journal_page_first 5206
_journal_paper_doi 10.1021/cg9006718
_journal_volume 9
_journal_year 2009
_chemical_formula_sum 'C18 H64 As6 Cu3 Mo6 N12 O32'
_chemical_formula_weight 2176.59
_chemical_name_systematic
; 
 ? 
;
_space_group_IT_number 12
_symmetry_cell_setting monoclinic
_symmetry_space_group_name_Hall '-C 2y'
_symmetry_space_group_name_H-M 'C 1 2/m 1'
_atom_sites_solution_hydrogens geom
_atom_sites_solution_primary direct
_atom_sites_solution_secondary difmap
_audit_creation_method SHELXL-97
_cell_angle_alpha 90.000(19)
_cell_angle_beta 90.53(2)
_cell_angle_gamma 90.00(4)
_cell_formula_units_Z 2
_cell_length_a 28.82(3)
_cell_length_b 16.154(15)
_cell_length_c 7.899(7)
_cell_measurement_temperature 293(2)
_cell_volume 3677(6)
_computing_cell_refinement 'Bruker SMART'
_computing_data_collection 'Bruker SMART'
_computing_data_reduction 'Bruker SAINT'
_computing_molecular_graphics 'Bruker SHELXTL'
_computing_publication_material 'Bruker SHELXTL'
_computing_structure_refinement 'SHELXL-97 (Sheldrick, 1997)'
_computing_structure_solution 'SHELXS-97 (Sheldrick, 1990)'
_diffrn_ambient_temperature 293(2)
_diffrn_measured_fraction_theta_full 0.996
_diffrn_measured_fraction_theta_max 0.996
_diffrn_measurement_device_type 'CCD area detector'
_diffrn_measurement_method 'phi and omega scans'
_diffrn_radiation_monochromator graphite
_diffrn_radiation_source 'fine-focus sealed tube'
_diffrn_radiation_type MoK\a
_diffrn_radiation_wavelength 0.71073
_diffrn_reflns_av_R_equivalents 0.1765
_diffrn_reflns_av_sigmaI/netI 0.2698
_diffrn_reflns_limit_h_max 34
_diffrn_reflns_limit_h_min -31
_diffrn_reflns_limit_k_max 17
_diffrn_reflns_limit_k_min -19
_diffrn_reflns_limit_l_max 9
_diffrn_reflns_limit_l_min -9
_diffrn_reflns_number 9222
_diffrn_reflns_theta_full 25.05
_diffrn_reflns_theta_max 25.05
_diffrn_reflns_theta_min 1.41
_exptl_absorpt_coefficient_mu 4.590
_exptl_absorpt_correction_T_max 0.662
_exptl_absorpt_correction_T_min 0.531
_exptl_absorpt_correction_type multi-scan
_exptl_absorpt_process_details sadabs
_exptl_crystal_colour blue
_exptl_crystal_density_diffrn 1.966
_exptl_crystal_density_method 'not measured'
_exptl_crystal_description block
_exptl_crystal_F_000 1049
_exptl_crystal_size_max 0.14
_exptl_crystal_size_mid 0.12
_exptl_crystal_size_min 0.09
_refine_diff_density_max 1.360
_refine_diff_density_min -1.907
_refine_diff_density_rms 0.434
_refine_ls_extinction_coef 0.0024(2)
_refine_ls_extinction_expression Fc^*^=kFc[1+0.001xFc^2^\l^3^/sin(2\q)]^-1/4^
_refine_ls_extinction_method none
_refine_ls_goodness_of_fit_ref 0.812
_refine_ls_hydrogen_treatment constr
_refine_ls_matrix_type full
_refine_ls_number_parameters 189
_refine_ls_number_reflns 3384
_refine_ls_number_restraints 0
_refine_ls_restrained_S_all 0.812
_refine_ls_R_factor_all 0.1649
_refine_ls_R_factor_gt 0.0796
_refine_ls_shift/su_max 0.000
_refine_ls_shift/su_mean 0.000
_refine_ls_structure_factor_coef Fsqd
_refine_ls_weighting_details 'calc w=1/[\s^2^(Fo^2^)+(0.1065P)^2^+0.0000P] where P=(Fo^2^+2Fc^2^)/3'
_refine_ls_weighting_scheme calc
_refine_ls_wR_factor_gt 0.1951
_refine_ls_wR_factor_ref 0.2280
_reflns_number_gt 1140
_reflns_number_total 3384
_reflns_threshold_expression >2sigma(I)
_cod_data_source_file cg9006718sup1.cif
_cod_data_source_block xb2397m
_cod_depositor_comments
;
The following automatic conversions were performed:

'_refine_ls_hydrogen_treatment' value 'constrn' was replaced with the
value 'constr' as specified in the replacement file
'src/cod-tools/trunk/data/replacement-values/replacement_values.lst'.

Automatic conversion script
Id: cif_fix_values 5376 2017-05-30 11:51:03Z andrius 
;
_cod_original_sg_symbol_H-M c2/m
_cod_database_code 4509691

loop_
_symmetry_equiv_pos_as_xyz
'x, y, z'
'-x, y, -z'
'x+1/2, y+1/2, z'
'-x+1/2, y+1/2, -z'
'-x, -y, -z'
'x, -y, z'
'-x+1/2, -y+1/2, -z'
'x+1/2, -y+1/2, z'

loop_
_atom_site_label
_atom_site_type_symbol
_atom_site_fract_x
_atom_site_fract_y
_atom_site_fract_z
_atom_site_U_iso_or_equiv
_atom_site_adp_type
_atom_site_occupancy
_atom_site_symmetry_multiplicity
_atom_site_calc_flag
_atom_site_refinement_flags
Mo1 Mo 0.12297(7) 0.0000 0.2027(3) 0.0537(7) Uani 1 2 d S
Mo2 Mo 0.21206(6) 0.10304(10) 0.39512(19) 0.0593(6) Uani 1 1 d .
Cu1 Cu 0.2500 0.2500 0.0000 0.0653(10) Uani 1 2 d S
Cu2 Cu 0.0000 0.0000 1.0000 0.0664(14) Uani 1 4 d S
As1 As 0.14237(9) 0.0000 0.6889(3) 0.0565(8) Uani 1 2 d S
As2 As 0.09831(7) -0.15478(12) 0.4892(2) 0.0632(7) Uani 1 1 d .
C1 C 0.0120(9) 0.1709(14) 0.918(3) 0.110(8) Uani 1 1 d .
H1 H 0.0448 0.1721 0.9520 0.132 Uiso 1 1 calc R
C2 C 0.0054(13) 0.252(2) 0.836(5) 0.069(11) Uiso 0.50 1 d P
H2C H 0.0344 0.2808 0.8350 0.104 Uiso 0.50 1 calc PR
H2D H -0.0169 0.2834 0.8983 0.104 Uiso 0.50 1 calc PR
H2E H -0.0055 0.2438 0.7224 0.104 Uiso 0.50 1 calc PR
C3 C 0.1534(8) 0.2573(16) -0.097(3) 0.118(9) Uani 1 1 d .
H3C H 0.1239 0.2287 -0.1059 0.142 Uiso 1 1 calc R
H3D H 0.1554 0.2973 -0.1879 0.142 Uiso 1 1 calc R
C4 C 0.1578(7) 0.3003(13) 0.075(3) 0.085(7) Uani 1 1 d .
H4 H 0.1527 0.2588 0.1632 0.101 Uiso 1 1 calc R
C5 C 0.1192(8) 0.3689(15) 0.092(4) 0.139(11) Uani 1 1 d .
H5A H 0.1243 0.3995 0.1944 0.209 Uiso 1 1 calc R
H5B H 0.0893 0.3431 0.0945 0.209 Uiso 1 1 calc R
H5C H 0.1207 0.4058 -0.0034 0.209 Uiso 1 1 calc R
N1 N 0.0076(5) 0.0911(9) 0.8373(17) 0.073(5) Uani 1 1 d .
H1A H 0.0330 0.0816 0.7750 0.088 Uiso 1 1 calc R
H1B H -0.0171 0.0922 0.7665 0.088 Uiso 1 1 calc R
N2 N 0.2053(6) 0.3318(9) 0.0941(18) 0.078(5) Uani 1 1 d .
H2A H 0.2117 0.3404 0.2044 0.093 Uiso 1 1 calc R
H2B H 0.2080 0.3803 0.0392 0.093 Uiso 1 1 calc R
N3 N 0.1910(5) 0.2000(9) -0.1037(19) 0.077(5) Uani 1 1 d .
H3A H 0.1962 0.1861 -0.2122 0.092 Uiso 1 1 calc R
H3B H 0.1835 0.1536 -0.0471 0.092 Uiso 1 1 calc R
O1 O 0.0914(5) 0.0000 0.0106(15) 0.059(5) Uani 1 2 d S
O2 O 0.0838(4) 0.0829(7) 0.3315(13) 0.058(3) Uani 1 1 d .
O3 O 0.1589(4) 0.1722(7) 0.4586(11) 0.056(3) Uani 1 1 d .
O4 O 0.1652(4) 0.0821(6) 0.1761(13) 0.054(3) Uani 1 1 d .
O5 O 0.2452(4) 0.1745(7) 0.2817(14) 0.072(4) Uani 1 1 d .
O6 O 0.1621(5) 0.0000 0.4751(16) 0.048(4) Uani 1 2 d S
O7 O 0.2385(5) 0.0000 0.3166(17) 0.051(4) Uani 1 2 d S
O8 O 0.2346(4) 0.1011(7) 0.5968(13) 0.072(4) Uani 1 1 d .
O9 O 0.1021(4) -0.0870(6) 0.6703(13) 0.056(3) Uani 1 1 d .
O10 O 0.2563(8) 0.0000 0.960(2) 0.098(7) Uani 1 2 d S

loop_
_atom_site_aniso_label
_atom_site_aniso_U_11
_atom_site_aniso_U_22
_atom_site_aniso_U_33
_atom_site_aniso_U_23
_atom_site_aniso_U_13
_atom_site_aniso_U_12
Mo1 0.0382(14) 0.0744(16) 0.0483(13) 0.000 -0.0064(10) 0.000
Mo2 0.0461(11) 0.0787(12) 0.0532(10) -0.0045(8) -0.0019(7) -0.0070(10)
Cu1 0.050(2) 0.078(2) 0.068(2) -0.0074(17) -0.0029(16) -0.0086(19)
Cu2 0.046(3) 0.091(3) 0.062(3) 0.000 -0.006(2) 0.000
As1 0.0411(17) 0.0774(19) 0.0510(16) 0.000 -0.0038(12) 0.000
As2 0.0516(14) 0.0748(14) 0.0633(13) 0.0028(10) -0.0018(9) -0.0076(12)
C1 0.10(2) 0.113(18) 0.12(2) -0.010(16) 0.009(16) -0.010(18)
C3 0.062(17) 0.15(2) 0.14(2) -0.059(19) -0.018(15) 0.004(18)
C4 0.052(15) 0.094(17) 0.107(19) -0.009(14) 0.002(12) 0.000(14)
C5 0.045(16) 0.15(2) 0.22(3) -0.07(2) -0.009(17) 0.020(17)
N1 0.048(10) 0.116(14) 0.057(10) 0.007(9) -0.001(8) 0.013(10)
N2 0.073(13) 0.092(12) 0.069(11) -0.019(9) 0.003(9) -0.013(11)
N3 0.053(11) 0.080(12) 0.097(13) -0.015(10) 0.012(9) -0.017(10)
O1 0.071(12) 0.095(12) 0.011(7) 0.000 -0.002(7) 0.000
O2 0.039(7) 0.082(8) 0.055(7) -0.015(6) 0.001(5) 0.011(6)
O3 0.053(8) 0.083(8) 0.032(6) 0.000(5) 0.007(5) 0.001(7)
O4 0.044(7) 0.068(7) 0.049(7) 0.005(5) -0.017(5) -0.006(6)
O5 0.059(8) 0.091(9) 0.067(8) 0.031(7) -0.002(6) -0.024(8)
O6 0.044(10) 0.057(9) 0.042(9) 0.000 -0.013(7) 0.000
O7 0.034(10) 0.068(10) 0.050(10) 0.000 0.006(7) 0.000
O8 0.077(9) 0.098(9) 0.039(7) 0.003(6) -0.010(6) -0.003(8)
O9 0.045(7) 0.080(8) 0.045(7) -0.004(6) 0.004(5) 0.005(7)
O10 0.135(19) 0.126(16) 0.034(10) 0.000 0.023(11) 0.000

loop_
_atom_type_symbol
_atom_type_description
_atom_type_scat_dispersion_real
_atom_type_scat_dispersion_imag
_atom_type_scat_source
C C 0.0033 0.0016 'International Tables Vol C Tables 4.2.6.8 and 6.1.1.4'
Cu Cu 0.3201 1.2651 'International Tables Vol C Tables 4.2.6.8 and 6.1.1.4'
Mo Mo -1.6832 0.6857 'International Tables Vol C Tables 4.2.6.8 and 6.1.1.4'
O O 0.0106 0.0060 'International Tables Vol C Tables 4.2.6.8 and 6.1.1.4'
As As 0.0499 2.0058 'International Tables Vol C Tables 4.2.6.8 and 6.1.1.4'
N N 0.0061 0.0033 'International Tables Vol C Tables 4.2.6.8 and 6.1.1.4'
H H 0.0000 0.0000 'International Tables Vol C Tables 4.2.6.8 and 6.1.1.4'

loop_
_geom_angle_atom_site_label_1
_geom_angle_atom_site_label_2
_geom_angle_atom_site_label_3
_geom_angle
_geom_angle_site_symmetry_1
_geom_angle_site_symmetry_3
O1 Mo1 O4 103.9(4) . 6
O1 Mo1 O4 104.1(4) . .
O4 Mo1 O4 94.0(7) 6 .
O1 Mo1 O2 98.5(5) . .
O4 Mo1 O2 156.5(4) 6 .
O4 Mo1 O2 87.2(5) . .
O1 Mo1 O2 98.4(5) . 6
O4 Mo1 O2 87.3(5) 6 6
O4 Mo1 O2 156.5(4) . 6
O2 Mo1 O2 82.5(6) . 6
O1 Mo1 O6 176.7(6) . .
O4 Mo1 O6 78.2(4) 6 .
O4 Mo1 O6 78.1(4) . .
O2 Mo1 O6 79.0(4) . .
O2 Mo1 O6 79.2(4) 6 .
O8 Mo2 O5 106.4(6) . .
O8 Mo2 O7 97.8(6) . .
O5 Mo2 O7 100.7(5) . .
O8 Mo2 O3 93.6(5) . .
O5 Mo2 O3 100.8(5) . .
O7 Mo2 O3 151.8(5) . .
O8 Mo2 O4 161.3(5) . .
O5 Mo2 O4 91.9(5) . .
O7 Mo2 O4 81.7(5) . .
O3 Mo2 O4 79.4(4) . .
O8 Mo2 O6 88.0(5) . .
O5 Mo2 O6 165.2(5) . .
O7 Mo2 O6 73.4(4) . .
O3 Mo2 O6 81.3(4) . .
O4 Mo2 O6 73.9(4) . .
N2 Cu1 N2 180.0(10) . 7
N2 Cu1 N3 97.2(6) . 7
N2 Cu1 N3 82.8(6) 7 7
N2 Cu1 N3 82.8(6) . .
N2 Cu1 N3 97.2(6) 7 .
N3 Cu1 N3 180.0(5) 7 .
N1 Cu2 N1 180.0(6) . 5_557
N1 Cu2 N1 83.1(9) . 2_557
N1 Cu2 N1 96.9(9) 5_557 2_557
N1 Cu2 N1 96.9(9) . 6
N1 Cu2 N1 83.1(9) 5_557 6
N1 Cu2 N1 180.000(1) 2_557 6
O6 As1 O9 97.6(4) . 6
O6 As1 O9 97.6(4) . .
O9 As1 O9 100.5(7) 6 .
O2 As2 O3 103.5(5) 6 6
O2 As2 O9 100.0(5) 6 .
O3 As2 O9 98.6(5) 6 .
N1 C1 C2 126(2) . .
N1 C1 C1 110.5(13) . 2_557
C2 C1 C1 109.1(19) . 2_557
N3 C3 C4 105.9(18) . .
N2 C4 C3 108.8(17) . .
N2 C4 C5 113.9(17) . .
C3 C4 C5 110.0(19) . .
C1 N1 Cu2 112.8(12) . .
C4 N2 Cu1 109.6(12) . .
C3 N3 Cu1 110.8(12) . .
As2 O2 Mo1 131.7(6) 6 .
As2 O3 Mo2 135.2(6) 6 .
Mo1 O4 Mo2 115.3(5) . .
As1 O6 Mo2 117.9(4) . 6
As1 O6 Mo2 117.8(4) . .
Mo2 O6 Mo2 93.1(5) 6 .
As1 O6 Mo1 133.6(7) . .
Mo2 O6 Mo1 92.4(4) 6 .
Mo2 O6 Mo1 92.6(4) . .
Mo2 O7 Mo2 118.7(7) . 6
As2 O9 As1 124.4(6) . .

loop_
_geom_bond_atom_site_label_1
_geom_bond_atom_site_label_2
_geom_bond_distance
_geom_bond_site_symmetry_2
Mo1 O1 1.761(14) .
Mo1 O4 1.812(10) 6
Mo1 O4 1.815(10) .
Mo1 O2 2.029(10) .
Mo1 O2 2.031(10) 6
Mo1 O6 2.421(13) .
Mo2 O8 1.715(11) .
Mo2 O5 1.751(10) .
Mo2 O7 1.935(7) .
Mo2 O3 1.962(11) .
Mo2 O4 2.212(10) .
Mo2 O6 2.294(10) .
Cu1 N2 1.992(15) .
Cu1 N2 1.992(15) 7
Cu1 N3 2.048(15) 7
Cu1 N3 2.048(14) .
Cu2 N1 1.967(14) .
Cu2 N1 1.967(14) 5_557
Cu2 N1 1.969(14) 2_557
Cu2 N1 1.969(14) 6
As1 O6 1.786(13) .
As1 O9 1.826(11) 6
As1 O9 1.829(11) .
As2 O2 1.750(10) 6
As2 O3 1.788(11) 6
As2 O9 1.805(10) .
C1 N1 1.44(2) .
C1 C2 1.47(4) .
C1 C1 1.47(4) 2_557
C3 N3 1.43(2) .
C3 C4 1.53(3) .
C4 N2 1.47(2) .
C4 C5 1.58(3) .
O2 As2 1.752(10) 6
O3 As2 1.789(11) 6
O6 Mo2 2.292(10) 6
O7 Mo2 1.936(7) 6
